data_2223792
loop_
_publ_author_name
'Li, Yu-Feng'
'Liu, Hai-Xing'
'Jian, Fang-Fang'

_publ_section_title
;
 Ethyl 3-(3-ethoxy-2-hydroxybenzylidene)carbazate
;
_journal_coeditor_code HB5155
_journal_issue 11
_journal_name_full 'Acta Crystallographica Section E'
_journal_page_first o2934
_journal_paper_doi 10.1107/S1600536809044626
_journal_volume 65
_journal_year 2009
_chemical_formula_iupac 'C12 H16 N2 O4'
_chemical_formula_moiety 'C12 H16 N2 O4'
_chemical_formula_sum 'C12 H16 N2 O4'
_chemical_formula_weight 252.27
_chemical_name_systematic
;
Ethyl 3-(3-ethoxy-2-hydroxybenzylidene)carbazate
;
_space_group_IT_number 19
_symmetry_cell_setting orthorhombic
_symmetry_space_group_name_Hall 'P 2ac 2ab'
_symmetry_space_group_name_H-M 'P 21 21 21'
_atom_sites_solution_hydrogens geom
_atom_sites_solution_primary direct
_atom_sites_solution_secondary difmap
_audit_creation_method SHELXL-97
_cell_angle_alpha 90.00
_cell_angle_beta 90.00
_cell_angle_gamma 90.00
_cell_formula_units_Z 4
_cell_length_a 7.1140(14)
_cell_length_b 9.6010(19)
_cell_length_c 18.570(4)
_cell_measurement_reflns_used 1982
_cell_measurement_temperature 293(2)
_cell_measurement_theta_max 27.32
_cell_measurement_theta_min 3.49
_cell_volume 1268.4(4)
_computing_cell_refinement 'SAINT (Bruker, 1997)'
_computing_data_collection 'SMART (Bruker, 1997)'
_computing_data_reduction 'SAINT (Bruker, 1997)'
_computing_molecular_graphics 'SHELXTL (Sheldrick, 2008)'
_computing_publication_material 'SHELXTL (Sheldrick, 2008)'
_computing_structure_refinement 'SHELXL97 (Sheldrick, 2008)'
_computing_structure_solution 'SHELXS97 (Sheldrick, 2008)'
_diffrn_ambient_temperature 293(2)
_diffrn_measured_fraction_theta_full 0.999
_diffrn_measured_fraction_theta_max 0.999
_diffrn_measurement_device_type 'Bruker SMART CCD'
_diffrn_measurement_method \w
_diffrn_radiation_monochromator graphite
_diffrn_radiation_source 'fine-focus sealed tube'
_diffrn_radiation_type MoK\a
_diffrn_radiation_wavelength 0.71073
_diffrn_reflns_av_R_equivalents 0.0430
_diffrn_reflns_av_sigmaI/netI 0.0429
_diffrn_reflns_limit_h_max 9
_diffrn_reflns_limit_h_min -8
_diffrn_reflns_limit_k_max 12
_diffrn_reflns_limit_k_min -12
_diffrn_reflns_limit_l_max 24
_diffrn_reflns_limit_l_min -23
_diffrn_reflns_number 11976
_diffrn_reflns_theta_full 27.48
_diffrn_reflns_theta_max 27.48
_diffrn_reflns_theta_min 3.05
_exptl_absorpt_coefficient_mu 0.100
_exptl_absorpt_correction_type none
_exptl_crystal_colour colourless
_exptl_crystal_density_diffrn 1.321
_exptl_crystal_density_method 'not measured'
_exptl_crystal_description block
_exptl_crystal_F_000 536
_exptl_crystal_size_max 0.22
_exptl_crystal_size_mid 0.20
_exptl_crystal_size_min 0.19
_refine_diff_density_max 0.143
_refine_diff_density_min -0.176
_refine_ls_abs_structure_details none
_refine_ls_extinction_method none
_refine_ls_goodness_of_fit_ref 1.067
_refine_ls_hydrogen_treatment constr
_refine_ls_matrix_type full
_refine_ls_number_parameters 163
_refine_ls_number_reflns 2917
_refine_ls_number_restraints 0
_refine_ls_restrained_S_all 1.067
_refine_ls_R_factor_all 0.0382
_refine_ls_R_factor_gt 0.0349
_refine_ls_shift/su_max 0.000
_refine_ls_shift/su_mean 0.000
_refine_ls_structure_factor_coef Fsqd
_refine_ls_weighting_details 'calc w=1/[\s^2^(Fo^2^)+(0.0474P)^2^+0.0849P] where P=(Fo^2^+2Fc^2^)/3'
_refine_ls_weighting_scheme calc
_refine_ls_wR_factor_gt 0.0871
_refine_ls_wR_factor_ref 0.0901
_reflns_number_gt 2680
_reflns_number_total 2917
_reflns_threshold_expression I>2\s(I)
_cod_data_source_file hb5155.cif
_cod_data_source_block I
_cod_depositor_comments
;
The following automatic conversions were performed:
'_symmetry_cell_setting' value 'Orthorhombic' changed to 'orthorhombic'
according to '/home/saulius/struct/CIF-dictionaries/cif_core.dic'
dictionary named 'cif_core.dic' version 2.4.1 from 2010-06-29.

Automatic conversion script
Id: cif_fix_enum 1527 2010-12-29 10:47:43Z saulius 

The following automatic conversions were performed:

'_symmetry_cell_setting' value 'Orthorhombic' changed to
'orthorhombic' according to
/home/saulius/struct/CIF-dictionaries/cif_core.dic dictionary named
'cif_core.dic' version 2.4.1 from 2010-06-29.

Automatic conversion script
Id: cif_fix_values 1715 2011-07-08 13:25:40Z adriana 
;
_cod_database_code 2223792
_cod_database_fobs_code 2223792

loop_
_symmetry_equiv_pos_as_xyz
'x, y, z'
'-x+1/2, -y, z+1/2'
'-x, y+1/2, -z+1/2'
'x+1/2, -y+1/2, -z'

loop_
_atom_site_type_symbol
_atom_site_label
_atom_site_fract_x
_atom_site_fract_y
_atom_site_fract_z
_atom_site_U_iso_or_equiv
_atom_site_adp_type
_atom_site_calc_flag
_atom_site_refinement_flags
_atom_site_occupancy
_atom_site_disorder_assembly
_atom_site_disorder_group
O O1 0.32636(13) 0.00340(9) 0.17092(5) 0.0507(3) Uani d . 1 . .
N N2 0.73581(14) -0.03948(10) 0.26990(6) 0.0400(2) Uani d . 1 . .
O O4 0.90478(14) -0.23476(9) 0.34513(6) 0.0514(3) Uani d . 1 . .
H H4A 0.8193 -0.2008 0.3212 0.077 Uiso calc R 1 . .
N N1 0.59340(15) 0.01343(11) 0.22830(6) 0.0447(3) Uani d . 1 . .
H H1A 0.5964 0.0986 0.2140 0.054 Uiso calc R 1 . .
O O2 0.43343(15) -0.19175(9) 0.22560(6) 0.0530(3) Uani d . 1 . .
C C3 0.44812(18) -0.07057(13) 0.21020(7) 0.0398(3) Uani d . 1 . .
O O3 1.19430(15) -0.31435(11) 0.41917(6) 0.0563(3) Uani d . 1 . .
C C10 1.04046(17) -0.13798(13) 0.35560(7) 0.0379(3) Uani d . 1 . .
C C4 0.87138(19) 0.04316(13) 0.28510(7) 0.0418(3) Uani d . 1 . .
H H4B 0.8679 0.1344 0.2684 0.050 Uiso calc R 1 . .
C C5 1.03034(18) -0.00269(13) 0.32791(7) 0.0396(3) Uani d . 1 . .
C C8 1.3410(2) -0.08581(17) 0.40856(8) 0.0522(3) Uani d . 1 . .
H H8A 1.4449 -0.1125 0.4356 0.063 Uiso calc R 1 . .
C C9 1.1983(2) -0.17984(14) 0.39607(7) 0.0433(3) Uani d . 1 . .
C C11 1.3491(2) -0.36144(18) 0.46182(8) 0.0569(4) Uani d . 1 . .
H H11A 1.3584 -0.3070 0.5057 0.068 Uiso calc R 1 . .
H H11B 1.4657 -0.3519 0.4352 0.068 Uiso calc R 1 . .
C C6 1.1784(2) 0.08977(15) 0.34131(8) 0.0500(3) Uani d . 1 . .
H H6A 1.1732 0.1799 0.3231 0.060 Uiso calc R 1 . .
C C2 0.1594(2) -0.06859(15) 0.14570(9) 0.0503(3) Uani d . 1 . .
H H2B 0.0623 -0.0007 0.1351 0.060 Uiso calc R 1 . .
H H2C 0.1131 -0.1291 0.1836 0.060 Uiso calc R 1 . .
C C7 1.3308(2) 0.04877(18) 0.38097(9) 0.0583(4) Uani d . 1 . .
H H7A 1.4282 0.1112 0.3895 0.070 Uiso calc R 1 . .
C C12 1.3135(3) -0.51120(19) 0.47940(11) 0.0702(5) Uani d . 1 . .
H H12A 1.4159 -0.5468 0.5076 0.105 Uiso calc R 1 . .
H H12B 1.3032 -0.5638 0.4356 0.105 Uiso calc R 1 . .
H H12C 1.1987 -0.5191 0.5063 0.105 Uiso calc R 1 . .
C C1 0.1972(3) -0.1532(2) 0.08008(10) 0.0710(5) Uani d . 1 . .
H H1B 0.0839 -0.1994 0.0654 0.106 Uiso calc R 1 . .
H H1C 0.2922 -0.2212 0.0905 0.106 Uiso calc R 1 . .
H H1D 0.2399 -0.0933 0.0420 0.106 Uiso calc R 1 . .

loop_
_atom_site_aniso_label
_atom_site_aniso_U_11
_atom_site_aniso_U_22
_atom_site_aniso_U_33
_atom_site_aniso_U_12
_atom_site_aniso_U_13
_atom_site_aniso_U_23
O1 0.0523(5) 0.0346(5) 0.0654(6) 0.0008(4) -0.0193(5) 0.0033(4)
N2 0.0422(5) 0.0344(5) 0.0433(5) 0.0040(4) -0.0032(4) 0.0007(4)
O4 0.0488(5) 0.0345(5) 0.0708(6) -0.0054(4) -0.0190(5) 0.0043(4)
N1 0.0486(6) 0.0311(5) 0.0545(6) 0.0019(4) -0.0116(5) 0.0051(4)
O2 0.0618(6) 0.0288(4) 0.0683(6) 0.0011(4) -0.0139(5) 0.0029(4)
C3 0.0454(6) 0.0310(5) 0.0429(6) 0.0050(5) -0.0035(6) -0.0037(5)
O3 0.0554(6) 0.0443(5) 0.0693(6) 0.0021(4) -0.0214(5) 0.0068(4)
C10 0.0393(6) 0.0355(6) 0.0387(6) -0.0011(5) -0.0014(5) -0.0041(5)
C4 0.0484(6) 0.0325(6) 0.0445(6) 0.0012(5) 0.0015(6) 0.0015(5)
C5 0.0413(6) 0.0398(6) 0.0376(6) -0.0017(5) 0.0014(5) -0.0025(5)
C8 0.0446(7) 0.0583(9) 0.0535(8) -0.0041(6) -0.0122(7) -0.0008(6)
C9 0.0457(7) 0.0416(7) 0.0426(6) 0.0011(5) -0.0049(6) -0.0016(5)
C11 0.0536(8) 0.0620(9) 0.0550(8) 0.0109(7) -0.0132(7) 0.0057(7)
C6 0.0533(8) 0.0414(7) 0.0554(8) -0.0104(6) -0.0007(7) 0.0036(6)
C2 0.0455(7) 0.0405(7) 0.0647(8) 0.0012(6) -0.0117(7) -0.0035(6)
C7 0.0506(8) 0.0592(9) 0.0650(9) -0.0189(7) -0.0082(7) -0.0003(7)
C12 0.0665(10) 0.0650(10) 0.0791(11) 0.0153(9) -0.0034(9) 0.0201(9)
C1 0.0691(10) 0.0819(12) 0.0618(9) 0.0041(10) -0.0130(9) -0.0153(9)

loop_
_atom_type_symbol
_atom_type_description
_atom_type_scat_dispersion_real
_atom_type_scat_dispersion_imag
_atom_type_scat_source
C C 0.0033 0.0016 'International Tables Vol C Tables 4.2.6.8 and 6.1.1.4'
H H 0.0000 0.0000 'International Tables Vol C Tables 4.2.6.8 and 6.1.1.4'
N N 0.0061 0.0033 'International Tables Vol C Tables 4.2.6.8 and 6.1.1.4'
O O 0.0106 0.0060 'International Tables Vol C Tables 4.2.6.8 and 6.1.1.4'

loop_
_geom_angle_atom_site_label_1
_geom_angle_atom_site_label_2
_geom_angle_atom_site_label_3
_geom_angle_site_symmetry_1
_geom_angle_site_symmetry_3
_geom_angle
_geom_angle_publ_flag
C3 O1 C2 . . 116.95(10) ?
C4 N2 N1 . . 116.81(10) ?
C10 O4 H4A . . 109.5 ?
C3 N1 N2 . . 118.90(10) ?
C3 N1 H1A . . 120.5 ?
N2 N1 H1A . . 120.5 ?
O2 C3 O1 . . 125.97(12) ?
O2 C3 N1 . . 125.72(12) ?
O1 C3 N1 . . 108.29(10) ?
C9 O3 C11 . . 117.30(12) ?
O4 C10 C5 . . 123.22(11) ?
O4 C10 C9 . . 116.66(11) ?
C5 C10 C9 . . 120.12(11) ?
N2 C4 C5 . . 121.33(11) ?
N2 C4 H4B . . 119.3 ?
C5 C4 H4B . . 119.3 ?
C10 C5 C6 . . 119.00(12) ?
C10 C5 C4 . . 121.56(11) ?
C6 C5 C4 . . 119.44(12) ?
C9 C8 C7 . . 120.52(13) ?
C9 C8 H8A . . 119.7 ?
C7 C8 H8A . . 119.7 ?
O3 C9 C8 . . 125.71(12) ?
O3 C9 C10 . . 114.97(12) ?
C8 C9 C10 . . 119.32(12) ?
O3 C11 C12 . . 107.13(14) ?
O3 C11 H11A . . 110.3 ?
C12 C11 H11A . . 110.3 ?
O3 C11 H11B . . 110.3 ?
C12 C11 H11B . . 110.3 ?
H11A C11 H11B . . 108.5 ?
C7 C6 C5 . . 120.62(13) ?
C7 C6 H6A . . 119.7 ?
C5 C6 H6A . . 119.7 ?
O1 C2 C1 . . 112.09(13) ?
O1 C2 H2B . . 109.2 ?
C1 C2 H2B . . 109.2 ?
O1 C2 H2C . . 109.2 ?
C1 C2 H2C . . 109.2 ?
H2B C2 H2C . . 107.9 ?
C6 C7 C8 . . 120.42(13) ?
C6 C7 H7A . . 119.8 ?
C8 C7 H7A . . 119.8 ?
C11 C12 H12A . . 109.5 ?
C11 C12 H12B . . 109.5 ?
H12A C12 H12B . . 109.5 ?
C11 C12 H12C . . 109.5 ?
H12A C12 H12C . . 109.5 ?
H12B C12 H12C . . 109.5 ?
C2 C1 H1B . . 109.5 ?
C2 C1 H1C . . 109.5 ?
H1B C1 H1C . . 109.5 ?
C2 C1 H1D . . 109.5 ?
H1B C1 H1D . . 109.5 ?
H1C C1 H1D . . 109.5 ?

loop_
_geom_bond_atom_site_label_1
_geom_bond_atom_site_label_2
_geom_bond_site_symmetry_2
_geom_bond_distance
_geom_bond_publ_flag
O1 C3 . 1.3367(15) ?
O1 C2 . 1.4516(17) ?
N2 C4 . 1.2803(17) ?
N2 N1 . 1.3715(14) ?
O4 C10 . 1.3539(15) ?
O4 H4A . 0.8200 ?
N1 C3 . 1.3533(16) ?
N1 H1A . 0.8600 ?
O2 C3 . 1.2026(15) ?
O3 C9 . 1.3611(17) ?
O3 C11 . 1.4299(17) ?
C10 C5 . 1.3988(18) ?
C10 C9 . 1.4095(18) ?
C4 C5 . 1.4508(18) ?
C4 H4B . 0.9300 ?
C5 C6 . 1.3998(18) ?
C8 C9 . 1.3783(19) ?
C8 C7 . 1.392(2) ?
C8 H8A . 0.9300 ?
C11 C12 . 1.496(3) ?
C11 H11A . 0.9700 ?
C11 H11B . 0.9700 ?
C6 C7 . 1.368(2) ?
C6 H6A . 0.9300 ?
C2 C1 . 1.489(2) ?
C2 H2B . 0.9700 ?
C2 H2C . 0.9700 ?
C7 H7A . 0.9300 ?
C12 H12A . 0.9600 ?
C12 H12B . 0.9600 ?
C12 H12C . 0.9600 ?
C1 H1B . 0.9600 ?
C1 H1C . 0.9600 ?
C1 H1D . 0.9600 ?

loop_
_geom_hbond_atom_site_label_D
_geom_hbond_atom_site_label_H
_geom_hbond_atom_site_label_A
_geom_hbond_site_symmetry_A
_geom_hbond_distance_DH
_geom_hbond_distance_HA
_geom_hbond_distance_DA
_geom_hbond_angle_DHA
O4 H4A N2 . 0.82 1.91 2.6290(15) 145
N1 H1A O2 3_655 0.86 2.31 2.9633(15) 132

loop_
_cod_related_entry_id
_cod_related_entry_database
_cod_related_entry_code
1 ChemSpider 10861379
